data_7125817
loop_
_publ_author_name
'Zhao, Xiaolei'
'Zheng, Wei'
'Zhang, Yi'
'Huang, Wei'

_publ_section_title
;
 cis alkenes stabilized by intramolecular sulphur\p interactions.
;
_journal_issue 5
_journal_name_full 'Chemical communications (Cambridge, England)'
_journal_page_first 814
_journal_page_last 817
_journal_paper_doi 10.1039/c9cc08558k
_journal_volume 56
_journal_year 2020
_chemical_formula_moiety 'C23 H21 Cl N4 S'
_chemical_formula_sum 'C23 H21 Cl N4 S'
_chemical_formula_weight 420.95
_space_group_crystal_system triclinic
_space_group_IT_number 2
_space_group_name_Hall '-P 1'
_space_group_name_H-M_alt 'P -1'
_atom_sites_solution_hydrogens geom
_atom_sites_solution_primary direct
_atom_sites_solution_secondary difmap
_audit_creation_method SHELXL-2014/7
_audit_update_record
;
2019-01-22 deposited with the CCDC.	2019-12-10 downloaded from the CCDC.
;
_cell_angle_alpha 114.539(5)
_cell_angle_beta 95.090(6)
_cell_angle_gamma 93.604(5)
_cell_formula_units_Z 4
_cell_length_a 12.225(4)
_cell_length_b 12.945(4)
_cell_length_c 15.227(5)
_cell_measurement_reflns_used 1580
_cell_measurement_temperature 291(2)
_cell_measurement_theta_max 19.578
_cell_measurement_theta_min 2.379
_cell_volume 2170.2(12)
_computing_cell_refinement SMART
_computing_data_collection 'SMART (BRUKER 2000)'
_computing_data_reduction 'SAINT (BRUKER 2000)'
_computing_molecular_graphics 'SHELXL-2014/7 (Sheldrick, 2014)'
_computing_publication_material 'SHELXL-2014/7 (Sheldrick, 2014)'
_computing_structure_refinement 'SHELXL-2014/7 (Sheldrick, 2014)'
_computing_structure_solution 'SHELXTL (BRUKER 2000)'
_diffrn_ambient_temperature 291(2)
_diffrn_measured_fraction_theta_full 0.991
_diffrn_measured_fraction_theta_max 0.991
_diffrn_measurement_device_type 'BRUKER Smart Apex CCD area detector'
_diffrn_measurement_method '\f and \w scans'
_diffrn_radiation_type MoK\a
_diffrn_radiation_wavelength 0.71073
_diffrn_reflns_av_R_equivalents 0.0908
_diffrn_reflns_av_unetI/netI 0.1508
_diffrn_reflns_Laue_measured_fraction_full 0.991
_diffrn_reflns_Laue_measured_fraction_max 0.991
_diffrn_reflns_limit_h_max 14
_diffrn_reflns_limit_h_min -11
_diffrn_reflns_limit_k_max 15
_diffrn_reflns_limit_k_min -15
_diffrn_reflns_limit_l_max 18
_diffrn_reflns_limit_l_min -18
_diffrn_reflns_number 16377
_diffrn_reflns_point_group_measured_fraction_full 0.991
_diffrn_reflns_point_group_measured_fraction_max 0.991
_diffrn_reflns_theta_full 24.999
_diffrn_reflns_theta_max 24.999
_diffrn_reflns_theta_min 1.683
_diffrn_source 'fine-focus sealed tube'
_exptl_absorpt_coefficient_mu 0.289
_exptl_absorpt_correction_T_max 0.972
_exptl_absorpt_correction_T_min 0.966
_exptl_absorpt_correction_type multi-scan
_exptl_absorpt_process_details 'SADABS, Bruker(2000)'
_exptl_crystal_colour purple
_exptl_crystal_density_diffrn 1.288
_exptl_crystal_density_method 'not measured'
_exptl_crystal_description block
_exptl_crystal_F_000 880
_exptl_crystal_size_max 0.120
_exptl_crystal_size_mid 0.120
_exptl_crystal_size_min 0.100
_refine_diff_density_max 0.533
_refine_diff_density_min -0.408
_refine_diff_density_rms 0.071
_refine_ls_extinction_method none
_refine_ls_goodness_of_fit_ref 0.959
_refine_ls_hydrogen_treatment constr
_refine_ls_matrix_type full
_refine_ls_number_parameters 546
_refine_ls_number_reflns 7575
_refine_ls_number_restraints 19
_refine_ls_restrained_S_all 0.965
_refine_ls_R_factor_all 0.1627
_refine_ls_R_factor_gt 0.0805
_refine_ls_shift/su_max 0.000
_refine_ls_shift/su_mean 0.000
_refine_ls_structure_factor_coef Fsqd
_refine_ls_weighting_details 'w=1/[\s^2^(Fo^2^)+(0.0385P)^2^+0.7900P] where P=(Fo^2^+2Fc^2^)/3'
_refine_ls_weighting_scheme calc
_refine_ls_wR_factor_gt 0.1853
_refine_ls_wR_factor_ref 0.2216
_reflns_Friedel_coverage 0.000
_reflns_number_gt 3411
_reflns_number_total 7575
_reflns_threshold_expression 'I > 2\s(I)'
_cod_data_source_file c9cc08558k2.cif
_cod_data_source_block cis-6
_cod_depositor_comments 'Adding full bibliography for 7125813--7125817.cif.'
_cod_original_cell_volume 2170.2(11)
_cod_database_code 7125817
_shelx_shelxl_version_number 2014/7
_shelx_space_group_comment
;
The symmetry employed for this shelxl refinement is uniquely defined
by the following loop, which should always be used as a source of
symmetry information in preference to the above space-group names.
They are only intended as comments.
;
_shelx_estimated_absorpt_t_min 0.966
_shelx_estimated_absorpt_t_max 0.972

loop_
_space_group_symop_operation_xyz
'x, y, z'
'-x, -y, -z'

loop_
_atom_site_label
_atom_site_type_symbol
_atom_site_fract_x
_atom_site_fract_y
_atom_site_fract_z
_atom_site_U_iso_or_equiv
_atom_site_adp_type
_atom_site_occupancy
_atom_site_site_symmetry_order
_atom_site_calc_flag
_atom_site_refinement_flags_posn
_atom_site_refinement_flags_adp
_atom_site_refinement_flags_occupancy
C1 C -0.0008(4) 0.1689(5) 0.6244(3) 0.0645(14) Uani 1 1 d . . .
C2 C -0.0150(4) 0.0700(4) 0.6363(3) 0.0617(13) Uani 1 1 d . . .
C3 C 0.0720(4) 0.0516(4) 0.6922(3) 0.0605(13) Uani 1 1 d . . .
C4 C 0.1542(4) 0.1402(4) 0.7274(3) 0.0575(12) Uani 1 1 d . . .
C5 C -0.0835(5) 0.2110(6) 0.5805(4) 0.097(2) Uani 1 1 d . . .
H5 H -0.1513 0.1661 0.5608 0.116 Uiso 1 1 calc R U .
C6 C -0.0813(6) 0.3017(7) 0.5628(5) 0.114(2) Uani 1 1 d . . .
H6 H -0.1487 0.3134 0.5369 0.137 Uiso 1 1 calc R U .
C7 C 0.0073(6) 0.3844(5) 0.5767(4) 0.0867(19) Uani 1 1 d . . .
C8 C 0.1057(7) 0.3528(6) 0.5342(5) 0.107(2) Uani 1 1 d . . .
H8 H 0.1126 0.2754 0.5012 0.128 Uiso 1 1 calc R U .
C9 C 0.1940(6) 0.4320(7) 0.5389(6) 0.112(2) Uani 1 1 d . . .
H9 H 0.2557 0.4068 0.5079 0.135 Uiso 1 1 calc R U .
C10 C 0.1870(9) 0.5449(8) 0.5894(7) 0.141(4) Uani 1 1 d . . .
H10 H 0.2453 0.5985 0.5964 0.170 Uiso 1 1 calc R U .
C11 C 0.0877(10) 0.5809(7) 0.6324(6) 0.132(4) Uani 1 1 d . . .
H11 H 0.0811 0.6582 0.6667 0.159 Uiso 1 1 calc R U .
C12 C 0.0018(7) 0.4998(7) 0.6223(5) 0.110(2) Uani 1 1 d . . .
H12 H -0.0629 0.5251 0.6479 0.132 Uiso 1 1 calc R U .
C13 C 0.0748(5) -0.0458(5) 0.7117(4) 0.0725(15) Uani 1 1 d . . .
C14 C 0.4055(4) 0.2444(4) 0.8788(3) 0.0572(12) Uani 1 1 d . . .
C15 C 0.4875(4) 0.3338(4) 0.9026(3) 0.0644(14) Uani 1 1 d . . .
H15 H 0.4812 0.3835 0.8730 0.077 Uiso 1 1 calc R U .
C16 C 0.5775(4) 0.3504(4) 0.9686(4) 0.0683(15) Uani 1 1 d . . .
H16 H 0.6309 0.4115 0.9833 0.082 Uiso 1 1 calc R U .
C17 C 0.5916(4) 0.2773(4) 1.0149(3) 0.0619(13) Uani 1 1 d . . .
C18 C 0.5068(4) 0.1873(4) 0.9899(3) 0.0637(14) Uani 1 1 d . . .
H18 H 0.5119 0.1376 1.0197 0.076 Uiso 1 1 calc R U .
C19 C 0.4183(4) 0.1712(4) 0.9238(3) 0.0641(14) Uani 1 1 d . . .
H19 H 0.3649 0.1098 0.9082 0.077 Uiso 1 1 calc R U .
C20 C 0.6914(5) 0.2217(5) 1.1346(4) 0.092(2) Uani 1 1 d . . .
H20A H 0.7402 0.2640 1.1948 0.111 Uiso 1 1 calc R U .
H20B H 0.6194 0.2067 1.1516 0.111 Uiso 1 1 calc R U .
C21 C 0.7338(6) 0.1122(6) 1.0807(5) 0.124(3) Uani 1 1 d . . .
H21A H 0.6903 0.0727 1.0182 0.186 Uiso 1 1 calc R U .
H21B H 0.7296 0.0664 1.1165 0.186 Uiso 1 1 calc R U .
H21C H 0.8094 0.1258 1.0721 0.186 Uiso 1 1 calc R U .
C22 C 0.7849(8) 0.3586(10) 1.0797(9) 0.066(4) Uani 0.65(2) 1 d . . P
H22A H 0.8480 0.3224 1.0921 0.079 Uiso 0.65(2) 1 calc R U P
H22B H 0.7861 0.3585 1.0161 0.079 Uiso 0.65(2) 1 calc R U P
C23 C 0.7924(10) 0.4769(10) 1.1546(8) 0.080(5) Uani 0.65(2) 1 d . . P
H23A H 0.7394 0.5173 1.1349 0.119 Uiso 0.65(2) 1 calc R U P
H23B H 0.8654 0.5141 1.1624 0.119 Uiso 0.65(2) 1 calc R U P
H23C H 0.7773 0.4765 1.2153 0.119 Uiso 0.65(2) 1 calc R U P
C24 C 0.5239(4) 0.8998(4) 0.3772(3) 0.0536(12) Uani 1 1 d . . .
C25 C 0.5397(4) 0.9850(4) 0.3476(3) 0.0565(12) Uani 1 1 d . . .
C26 C 0.4504(4) 0.9892(4) 0.2848(3) 0.0557(12) Uani 1 1 d . . .
C27 C 0.3667(4) 0.9043(4) 0.2647(3) 0.0522(12) Uani 1 1 d . . .
C28 C 0.5977(4) 0.8836(4) 0.4497(4) 0.0677(14) Uani 1 1 d . . .
H28 H 0.6502 0.9453 0.4868 0.081 Uiso 1 1 calc R U .
C29 C 0.6018(5) 0.7946(4) 0.4712(4) 0.0781(16) Uani 1 1 d . . .
H29 H 0.6474 0.8061 0.5274 0.094 Uiso 1 1 calc R U .
C30 C 0.5426(4) 0.6798(4) 0.4163(4) 0.0675(14) Uani 1 1 d D . .
C31 C 0.4694(7) 0.6341(6) 0.4574(6) 0.147(3) Uani 1 1 d D U .
H31 H 0.4528 0.6796 0.5193 0.176 Uiso 1 1 calc R U .
C32 C 0.4199(8) 0.5239(6) 0.4105(6) 0.160(3) Uani 1 1 d D U .
H32 H 0.3681 0.4971 0.4394 0.192 Uiso 1 1 calc R U .
C33 C 0.4464(7) 0.4537(6) 0.3218(5) 0.121(3) Uani 1 1 d D U .
H33 H 0.4172 0.3774 0.2911 0.146 Uiso 1 1 calc R U .
C34 C 0.5173(5) 0.4991(5) 0.2793(5) 0.101(2) Uani 1 1 d D . .
H34 H 0.5333 0.4536 0.2172 0.121 Uiso 1 1 calc R U .
C35 C 0.5660(5) 0.6104(5) 0.3257(4) 0.0849(17) Uani 1 1 d D . .
H35 H 0.6149 0.6383 0.2952 0.102 Uiso 1 1 calc R U .
C36 C 0.4464(5) 1.0724(5) 0.2455(4) 0.0763(16) Uani 1 1 d . . .
C37 C 0.1035(4) 0.7944(4) 0.1353(3) 0.0509(11) Uani 1 1 d . . .
C38 C 0.0731(4) 0.8697(4) 0.0965(3) 0.0624(14) Uani 1 1 d . . .
H38 H 0.1179 0.9376 0.1134 0.075 Uiso 1 1 calc R U .
C39 C -0.0225(4) 0.8452(4) 0.0333(3) 0.0674(15) Uani 1 1 d . . .
H39 H -0.0399 0.8957 0.0064 0.081 Uiso 1 1 calc R U .
C40 C -0.0947(4) 0.7450(4) 0.0083(3) 0.0596(13) Uani 1 1 d . . .
C41 C -0.0617(4) 0.6713(4) 0.0502(3) 0.0619(13) Uani 1 1 d . . .
H41 H -0.1058 0.6033 0.0345 0.074 Uiso 1 1 calc R U .
C42 C 0.0319(4) 0.6966(4) 0.1123(3) 0.0584(13) Uani 1 1 d . . .
H42 H 0.0490 0.6473 0.1405 0.070 Uiso 1 1 calc R U .
C43 C -0.2605(5) 0.6136(4) -0.0842(4) 0.0812(17) Uani 1 1 d . . .
H43A H -0.3344 0.6233 -0.1063 0.097 Uiso 1 1 calc R U .
H43B H -0.2650 0.5970 -0.0280 0.097 Uiso 1 1 calc R U .
C44 C -0.2214(6) 0.5136(5) -0.1632(5) 0.113(2) Uani 1 1 d . . .
H44A H -0.2249 0.5252 -0.2217 0.170 Uiso 1 1 calc R U .
H44B H -0.2677 0.4453 -0.1750 0.170 Uiso 1 1 calc R U .
H44C H -0.1466 0.5062 -0.1437 0.170 Uiso 1 1 calc R U .
C45 C -0.2199(5) 0.7957(4) -0.0996(4) 0.0778(16) Uani 1 1 d . . .
H45A H -0.2015 0.8743 -0.0520 0.093 Uiso 1 1 calc R U .
H45B H -0.2993 0.7833 -0.1180 0.093 Uiso 1 1 calc R U .
C46 C -0.1642(6) 0.7790(5) -0.1884(5) 0.108(2) Uani 1 1 d . . .
H46A H -0.0857 0.7953 -0.1705 0.162 Uiso 1 1 calc R U .
H46B H -0.1900 0.8297 -0.2152 0.162 Uiso 1 1 calc R U .
H46C H -0.1817 0.7014 -0.2361 0.162 Uiso 1 1 calc R U .
C22' C 0.7445(17) 0.4170(11) 1.1437(15) 0.076(7) Uani 0.35(2) 1 d D . P
H22C H 0.7065 0.4743 1.1317 0.091 Uiso 0.35(2) 1 calc R U P
H22D H 0.7501 0.4353 1.2126 0.091 Uiso 0.35(2) 1 calc R U P
Cl1 Cl -0.13307(12) -0.02679(13) 0.58643(10) 0.0902(5) Uani 1 1 d . . .
Cl2 Cl 0.65511(12) 1.08357(11) 0.38738(11) 0.0833(5) Uani 1 1 d . . .
N1 N 0.2460(3) 0.1462(3) 0.7884(3) 0.0577(10) Uani 1 1 d . . .
N2 N 0.3154(3) 0.2350(3) 0.8124(3) 0.0580(10) Uani 1 1 d . . .
N3 N 0.0739(5) -0.1235(4) 0.7299(4) 0.1073(19) Uani 1 1 d . . .
N4 N 0.6811(4) 0.2935(4) 1.0812(3) 0.0833(15) Uani 1 1 d D . .
N5 N 0.2705(3) 0.8934(3) 0.2052(3) 0.0586(10) Uani 1 1 d . . .
N6 N 0.2018(3) 0.8079(3) 0.1941(3) 0.0552(10) Uani 1 1 d . . .
N7 N 0.4450(5) 1.1398(4) 0.2150(4) 0.112(2) Uani 1 1 d . . .
N8 N -0.1897(3) 0.7209(3) -0.0542(3) 0.0693(12) Uani 1 1 d . . .
S1 S 0.12597(11) 0.24373(11) 0.68650(9) 0.0671(4) Uani 1 1 d . . .
S2 S 0.39729(11) 0.81925(10) 0.32336(9) 0.0587(4) Uani 1 1 d . . .
C23' C 0.852(2) 0.4116(18) 1.1119(18) 0.149(12) Uani 0.35(2) 1 d . . P
H23D H 0.8956 0.4843 1.1471 0.223 Uiso 0.35(2) 1 calc R U P
H23E H 0.8883 0.3540 1.1238 0.223 Uiso 0.35(2) 1 calc R U P
H23F H 0.8450 0.3928 1.0435 0.223 Uiso 0.35(2) 1 calc R U P

loop_
_atom_site_aniso_label
_atom_site_aniso_U_11
_atom_site_aniso_U_22
_atom_site_aniso_U_33
_atom_site_aniso_U_23
_atom_site_aniso_U_13
_atom_site_aniso_U_12
C1 0.048(3) 0.093(4) 0.045(3) 0.024(3) 0.001(2) 0.003(3)
C2 0.045(3) 0.066(3) 0.059(3) 0.014(3) 0.005(2) -0.005(3)
C3 0.051(3) 0.057(3) 0.063(3) 0.017(2) 0.002(3) 0.000(3)
C4 0.046(3) 0.062(3) 0.054(3) 0.015(2) 0.001(2) 0.004(3)
C5 0.075(5) 0.133(5) 0.093(4) 0.066(4) -0.015(3) -0.007(4)
C6 0.072(5) 0.146(6) 0.145(6) 0.087(6) -0.011(4) 0.009(5)
C7 0.095(5) 0.083(4) 0.083(4) 0.038(4) -0.013(4) 0.024(4)
C8 0.120(7) 0.088(5) 0.122(5) 0.053(4) 0.012(5) 0.029(5)
C9 0.093(6) 0.115(6) 0.162(7) 0.089(6) 0.024(5) 0.019(5)
C10 0.166(10) 0.119(7) 0.141(8) 0.075(6) -0.062(7) 0.000(7)
C11 0.199(11) 0.080(5) 0.095(5) 0.030(4) -0.055(6) 0.011(7)
C12 0.130(7) 0.106(5) 0.086(5) 0.034(4) 0.001(4) 0.032(5)
C13 0.057(4) 0.072(4) 0.079(4) 0.026(3) 0.001(3) -0.007(3)
C14 0.052(3) 0.054(3) 0.055(3) 0.019(2) -0.006(2) -0.012(2)
C15 0.067(4) 0.060(3) 0.069(3) 0.036(3) -0.007(3) -0.010(3)
C16 0.061(4) 0.061(3) 0.084(3) 0.041(3) -0.013(3) -0.022(3)
C17 0.055(3) 0.060(3) 0.065(3) 0.028(3) -0.009(3) -0.014(3)
C18 0.062(4) 0.060(3) 0.073(3) 0.038(3) -0.010(3) -0.012(3)
C19 0.064(4) 0.056(3) 0.066(3) 0.027(3) -0.015(3) -0.017(3)
C20 0.086(5) 0.091(4) 0.098(4) 0.052(4) -0.038(4) -0.026(4)
C21 0.124(7) 0.108(5) 0.145(6) 0.066(5) -0.019(5) 0.003(5)
C22 0.058(7) 0.064(7) 0.061(6) 0.017(6) -0.003(5) -0.007(5)
C23 0.092(10) 0.061(7) 0.067(6) 0.019(6) -0.012(6) -0.031(6)
C24 0.047(3) 0.054(3) 0.053(3) 0.018(2) -0.003(2) 0.004(2)
C25 0.044(3) 0.057(3) 0.063(3) 0.023(2) 0.001(2) -0.005(2)
C26 0.052(3) 0.050(3) 0.064(3) 0.025(2) 0.003(2) 0.002(2)
C27 0.053(3) 0.049(2) 0.048(2) 0.016(2) 0.001(2) 0.005(2)
C28 0.054(3) 0.057(3) 0.079(3) 0.020(3) -0.016(3) 0.004(3)
C29 0.068(4) 0.082(4) 0.077(4) 0.031(3) -0.017(3) 0.009(3)
C30 0.072(4) 0.059(3) 0.071(3) 0.031(3) -0.010(3) 0.003(3)
C31 0.197(8) 0.116(5) 0.118(5) 0.043(5) 0.053(5) -0.038(5)
C32 0.204(7) 0.134(6) 0.134(5) 0.057(5) 0.037(5) -0.058(5)
C33 0.166(7) 0.084(4) 0.119(5) 0.060(4) -0.015(5) -0.033(5)
C34 0.086(5) 0.090(4) 0.090(4) 0.010(4) -0.023(4) 0.007(4)
C35 0.071(4) 0.087(4) 0.074(4) 0.017(3) -0.007(3) -0.012(3)
C36 0.062(4) 0.085(4) 0.080(4) 0.040(3) -0.008(3) -0.008(3)
C37 0.048(3) 0.058(3) 0.043(2) 0.018(2) 0.000(2) 0.005(2)
C38 0.064(4) 0.050(3) 0.064(3) 0.020(2) -0.009(3) -0.006(3)
C39 0.073(4) 0.055(3) 0.073(3) 0.031(3) -0.009(3) -0.001(3)
C40 0.049(3) 0.060(3) 0.066(3) 0.025(3) 0.000(3) 0.001(3)
C41 0.050(3) 0.063(3) 0.074(3) 0.034(3) -0.004(3) -0.006(3)
C42 0.051(3) 0.064(3) 0.068(3) 0.037(3) 0.002(3) -0.001(3)
C43 0.056(4) 0.083(4) 0.096(4) 0.037(3) -0.016(3) -0.008(3)
C44 0.115(6) 0.078(4) 0.122(5) 0.024(4) -0.014(5) 0.011(4)
C45 0.060(4) 0.081(4) 0.094(4) 0.041(3) -0.010(3) 0.006(3)
C46 0.113(6) 0.109(5) 0.117(5) 0.064(4) 0.014(5) 0.004(4)
C22' 0.059(13) 0.087(17) 0.066(13) 0.025(13) -0.016(10) -0.018(10)
Cl1 0.0554(9) 0.0943(10) 0.0848(9) 0.0084(8) -0.0075(7) -0.0112(8)
Cl2 0.0608(9) 0.0726(8) 0.1044(11) 0.0328(8) -0.0116(8) -0.0144(7)
N1 0.046(3) 0.059(2) 0.061(2) 0.022(2) -0.003(2) -0.002(2)
N2 0.055(3) 0.063(2) 0.052(2) 0.023(2) -0.001(2) -0.002(2)
N3 0.097(5) 0.081(3) 0.143(5) 0.053(4) -0.008(4) -0.009(3)
N4 0.067(3) 0.079(3) 0.107(3) 0.057(3) -0.032(3) -0.030(2)
N5 0.056(3) 0.060(2) 0.055(2) 0.023(2) -0.002(2) 0.002(2)
N6 0.054(3) 0.056(2) 0.053(2) 0.0203(19) 0.0069(19) 0.004(2)
N7 0.096(4) 0.119(4) 0.154(5) 0.101(4) -0.021(4) -0.013(3)
N8 0.051(3) 0.066(2) 0.088(3) 0.035(2) -0.016(2) -0.005(2)
S1 0.0611(9) 0.0764(9) 0.0638(8) 0.0332(7) -0.0038(7) -0.0014(7)
S2 0.0548(8) 0.0566(7) 0.0616(7) 0.0252(6) -0.0045(6) -0.0015(6)
C23' 0.11(2) 0.073(15) 0.18(2) -0.041(16) 0.084(18) -0.011(13)

loop_
_atom_type_symbol
_atom_type_description
_atom_type_scat_dispersion_real
_atom_type_scat_dispersion_imag
_atom_type_scat_source
C C 0.0033 0.0016 'International Tables Vol C Tables 4.2.6.8 and 6.1.1.4'
H H 0.0000 0.0000 'International Tables Vol C Tables 4.2.6.8 and 6.1.1.4'
N N 0.0061 0.0033 'International Tables Vol C Tables 4.2.6.8 and 6.1.1.4'
S S 0.1246 0.1234 'International Tables Vol C Tables 4.2.6.8 and 6.1.1.4'
Cl Cl 0.1484 0.1585 'International Tables Vol C Tables 4.2.6.8 and 6.1.1.4'

loop_
_geom_angle_atom_site_label_1
_geom_angle_atom_site_label_2
_geom_angle_atom_site_label_3
_geom_angle
C2 C1 C5 124.8(5)
C2 C1 S1 109.2(4)
C5 C1 S1 125.4(4)
C1 C2 C3 115.6(4)
C1 C2 Cl1 122.8(4)
C3 C2 Cl1 121.6(4)
C4 C3 C2 111.9(4)
C4 C3 C13 123.5(5)
C2 C3 C13 124.6(5)
C3 C4 N1 123.7(4)
C3 C4 S1 111.4(4)
N1 C4 S1 124.9(4)
C6 C5 C1 131.5(6)
C6 C5 H5 114.3
C1 C5 H5 114.3
C5 C6 C7 130.1(7)
C5 C6 H6 114.9
C7 C6 H6 114.9
C12 C7 C6 123.6(8)
C12 C7 C8 114.8(7)
C6 C7 C8 121.2(6)
C9 C8 C7 124.0(7)
C9 C8 H8 118.0
C7 C8 H8 118.0
C10 C9 C8 118.8(8)
C10 C9 H9 120.6
C8 C9 H9 120.6
C9 C10 C11 119.0(9)
C9 C10 H10 120.5
C11 C10 H10 120.5
C12 C11 C10 119.8(8)
C12 C11 H11 120.1
C10 C11 H11 120.1
C7 C12 C11 123.4(8)
C7 C12 H12 118.3
C11 C12 H12 118.3
N3 C13 C3 177.3(7)
C15 C14 C19 117.7(4)
C15 C14 N2 117.7(4)
C19 C14 N2 124.6(4)
C16 C15 C14 121.3(4)
C16 C15 H15 119.3
C14 C15 H15 119.3
C15 C16 C17 121.7(4)
C15 C16 H16 119.2
C17 C16 H16 119.2
N4 C17 C16 122.0(4)
N4 C17 C18 121.9(4)
C16 C17 C18 116.0(4)
C19 C18 C17 121.8(4)
C19 C18 H18 119.1
C17 C18 H18 119.1
C18 C19 C14 121.5(4)
C18 C19 H19 119.3
C14 C19 H19 119.3
C21 C20 N4 114.4(6)
C21 C20 H20A 108.7
N4 C20 H20A 108.7
C21 C20 H20B 108.7
N4 C20 H20B 108.7
H20A C20 H20B 107.6
C20 C21 H21A 109.5
C20 C21 H21B 109.5
H21A C21 H21B 109.5
C20 C21 H21C 109.5
H21A C21 H21C 109.5
H21B C21 H21C 109.5
C23 C22 N4 109.8(9)
C23 C22 H22A 109.7
N4 C22 H22A 109.7
C23 C22 H22B 109.7
N4 C22 H22B 109.7
H22A C22 H22B 108.2
C22 C23 H23A 109.5
C22 C23 H23B 109.5
H23A C23 H23B 109.5
C22 C23 H23C 109.5
H23A C23 H23C 109.5
H23B C23 H23C 109.5
C25 C24 C28 125.2(4)
C25 C24 S2 110.4(3)
C28 C24 S2 124.2(4)
C24 C25 C26 113.9(4)
C24 C25 Cl2 123.7(4)
C26 C25 Cl2 122.4(4)
C27 C26 C25 112.4(4)
C27 C26 C36 123.3(4)
C25 C26 C36 124.4(4)
C26 C27 N5 121.9(4)
C26 C27 S2 111.7(3)
N5 C27 S2 126.4(4)
C29 C28 C24 130.0(5)
C29 C28 H28 115.0
C24 C28 H28 115.0
C28 C29 C30 127.4(5)
C28 C29 H29 116.3
C30 C29 H29 116.3
C35 C30 C31 117.2(5)
C35 C30 C29 121.1(5)
C31 C30 C29 121.3(5)
C32 C31 C30 122.4(7)
C32 C31 H31 118.8
C30 C31 H31 118.8
C33 C32 C31 120.2(7)
C33 C32 H32 119.9
C31 C32 H32 119.9
C32 C33 C34 117.8(7)
C32 C33 H33 121.1
C34 C33 H33 121.1
C33 C34 C35 122.0(6)
C33 C34 H34 119.0
C35 C34 H34 119.0
C30 C35 C34 120.3(6)
C30 C35 H35 119.9
C34 C35 H35 119.9
N7 C36 C26 178.8(6)
C38 C37 C42 118.0(4)
C38 C37 N6 124.9(4)
C42 C37 N6 117.1(4)
C39 C38 C37 120.8(4)
C39 C38 H38 119.6
C37 C38 H38 119.6
C38 C39 C40 121.4(4)
C38 C39 H39 119.3
C40 C39 H39 119.3
N8 C40 C41 122.5(4)
N8 C40 C39 121.4(4)
C41 C40 C39 116.1(4)
C42 C41 C40 121.8(4)
C42 C41 H41 119.1
C40 C41 H41 119.1
C41 C42 C37 121.8(4)
C41 C42 H42 119.1
C37 C42 H42 119.1
N8 C43 C44 114.1(5)
N8 C43 H43A 108.7
C44 C43 H43A 108.7
N8 C43 H43B 108.7
C44 C43 H43B 108.7
H43A C43 H43B 107.6
C43 C44 H44A 109.5
C43 C44 H44B 109.5
H44A C44 H44B 109.5
C43 C44 H44C 109.5
H44A C44 H44C 109.5
H44B C44 H44C 109.5
N8 C45 C46 114.5(5)
N8 C45 H45A 108.6
C46 C45 H45A 108.6
N8 C45 H45B 108.6
C46 C45 H45B 108.6
H45A C45 H45B 107.6
C45 C46 H46A 109.5
C45 C46 H46B 109.5
H46A C46 H46B 109.5
C45 C46 H46C 109.5
H46A C46 H46C 109.5
H46B C46 H46C 109.5
C23' C22' N4 105.0(16)
C23' C22' H22C 110.7
N4 C22' H22C 110.7
C23' C22' H22D 110.7
N4 C22' H22D 110.7
H22C C22' H22D 108.8
N2 N1 C4 114.7(4)
N1 N2 C14 114.6(4)
C17 N4 C20 121.7(4)
C17 N4 C22 119.7(5)
C20 N4 C22 116.0(5)
C17 N4 C22' 120.8(7)
C20 N4 C22' 110.6(8)
C22 N4 C22' 43.2(8)
N6 N5 C27 113.0(4)
N5 N6 C37 114.8(4)
C40 N8 C45 121.6(4)
C40 N8 C43 120.9(4)
C45 N8 C43 117.3(4)
C4 S1 C1 91.8(2)
C27 S2 C24 91.6(2)
C22' C23' H23D 109.5
C22' C23' H23E 109.5
H23D C23' H23E 109.5
C22' C23' H23F 109.5
H23D C23' H23F 109.5
H23E C23' H23F 109.5

loop_
_geom_bond_atom_site_label_1
_geom_bond_atom_site_label_2
_geom_bond_distance
C1 C2 1.369(7)
C1 C5 1.421(7)
C1 S1 1.739(5)
C2 C3 1.396(6)
C2 Cl1 1.737(5)
C3 C4 1.365(6)
C3 C13 1.412(7)
C4 N1 1.368(5)
C4 S1 1.737(5)
C5 C6 1.308(8)
C5 H5 0.9300
C6 C7 1.411(9)
C6 H6 0.9300
C7 C12 1.370(8)
C7 C8 1.419(9)
C8 C9 1.417(9)
C8 H8 0.9300
C9 C10 1.353(10)
C9 H9 0.9300
C10 C11 1.441(12)
C10 H10 0.9300
C11 C12 1.389(11)
C11 H11 0.9300
C12 H12 0.9300
C13 N3 1.148(6)
C14 C15 1.385(6)
C14 C19 1.390(6)
C14 N2 1.391(6)
C15 C16 1.364(6)
C15 H15 0.9300
C16 C17 1.406(6)
C16 H16 0.9300
C17 N4 1.363(6)
C17 C18 1.409(6)
C18 C19 1.353(6)
C18 H18 0.9300
C19 H19 0.9300
C20 C21 1.468(8)
C20 N4 1.471(6)
C20 H20A 0.9700
C20 H20B 0.9700
C21 H21A 0.9600
C21 H21B 0.9600
C21 H21C 0.9600
C22 C23 1.47(2)
C22 N4 1.487(11)
C22 H22A 0.9700
C22 H22B 0.9700
C23 H23A 0.9600
C23 H23B 0.9600
C23 H23C 0.9600
C24 C25 1.363(6)
C24 C28 1.455(6)
C24 S2 1.738(5)
C25 C26 1.406(6)
C25 Cl2 1.722(4)
C26 C27 1.368(6)
C26 C36 1.435(7)
C27 N5 1.381(5)
C27 S2 1.720(4)
C28 C29 1.325(7)
C28 H28 0.9300
C29 C30 1.468(6)
C29 H29 0.9300
C30 C35 1.365(6)
C30 C31 1.371(7)
C31 C32 1.371(7)
C31 H31 0.9300
C32 C33 1.360(7)
C32 H32 0.9300
C33 C34 1.367(7)
C33 H33 0.9300
C34 C35 1.378(6)
C34 H34 0.9300
C35 H35 0.9300
C36 N7 1.146(6)
C37 C38 1.386(6)
C37 C42 1.389(6)
C37 N6 1.390(5)
C38 C39 1.377(6)
C38 H38 0.9300
C39 C40 1.411(6)
C39 H39 0.9300
C40 N8 1.366(6)
C40 C41 1.410(6)
C41 C42 1.347(6)
C41 H41 0.9300
C42 H42 0.9300
C43 N8 1.463(6)
C43 C44 1.496(8)
C43 H43A 0.9700
C43 H43B 0.9700
C44 H44A 0.9600
C44 H44B 0.9600
C44 H44C 0.9600
C45 N8 1.451(6)
C45 C46 1.510(8)
C45 H45A 0.9700
C45 H45B 0.9700
C46 H46A 0.9600
C46 H46B 0.9600
C46 H46C 0.9600
C22' C23' 1.44(4)
C22' N4 1.585(10)
C22' H22C 0.9700
C22' H22D 0.9700
N1 N2 1.283(5)
N5 N6 1.290(5)
C23' H23D 0.9600
C23' H23E 0.9600
C23' H23F 0.9600
